data_7043957
loop_
_publ_author_name
'Kosai, Tomoyuki'
'Ishida, Shintaro'
'Iwamoto, Takeaki'

_publ_section_title
;
 Heteroaryldisilenes: heteroaryl groups serve as electron acceptors for
 Si&#xE001;Si double bonds in intramolecular charge transfer transitions
;
_journal_name_full 'Dalton Trans.'
_journal_paper_doi 10.1039/C7DT02357J
_journal_year 2017
_chemical_formula_moiety 'C29 H54 S Si6'
_chemical_formula_sum 'C29 H54 S Si6'
_chemical_formula_weight 603.32
_chemical_melting_point 390
_chemical_name_systematic disilenylthiophene
_chemical_properties_physical ', Air-sensitive,Moisture-sensitive,Oxygen-sensitive'
_space_group_crystal_system monoclinic
_space_group_IT_number 14
_space_group_name_Hall '-P 2yn'
_space_group_name_H-M_alt 'P 1 21/n 1'
_symmetry_space_group_name_Hall '-P 2yn'
_symmetry_space_group_name_H-M 'P 1 21/n 1'
_atom_sites_solution_hydrogens geom
_audit_creation_method SHELXL-2014
_audit_update_record
;
2017-06-26 deposited with the CCDC.
2017-08-11 downloaded from the CCDC.
;
_cell_angle_alpha 90
_cell_angle_beta 90.0935(10)
_cell_angle_gamma 90
_cell_formula_units_Z 4
_cell_length_a 13.9334(13)
_cell_length_b 16.8620(16)
_cell_length_c 14.7774(14)
_cell_measurement_reflns_used 9917
_cell_measurement_temperature 100(2)
_cell_measurement_theta_max 27.79
_cell_measurement_theta_min 2.34
_cell_volume 3471.9(6)
_computing_cell_refinement 'Bruker SAINT'
_computing_data_collection 'Bruker APEX2'
_computing_data_reduction 'Bruker SAINT'
_computing_molecular_graphics 'Bruker SHELXTL'
_computing_publication_material 'Bruker SHELXTL'
_computing_structure_refinement 'SHELXL-2014 (Sheldrick 2014)'
_computing_structure_solution 'SHELXS-97 (Sheldrick 2008)'
_diffrn_ambient_temperature 100(2)
_diffrn_detector_area_resol_mean 8.333
_diffrn_measured_fraction_theta_full 0.997
_diffrn_measured_fraction_theta_max 0.994
_diffrn_measurement_device_type 'Bruker APEXII CCD area detector'
_diffrn_measurement_method 'phi and omega scans'
_diffrn_radiation_monochromator 'Bruker Helios multilayer confocal mirror'
_diffrn_radiation_source 'Bruker TXS fine-focus rotating anode'
_diffrn_radiation_type MoK\a
_diffrn_radiation_wavelength 0.71073
_diffrn_reflns_av_R_equivalents 0.0222
_diffrn_reflns_av_unetI/netI 0.0250
_diffrn_reflns_Laue_measured_fraction_full 0.997
_diffrn_reflns_Laue_measured_fraction_max 0.994
_diffrn_reflns_limit_h_max 16
_diffrn_reflns_limit_h_min -17
_diffrn_reflns_limit_k_max 20
_diffrn_reflns_limit_k_min -17
_diffrn_reflns_limit_l_max 15
_diffrn_reflns_limit_l_min -18
_diffrn_reflns_number 17762
_diffrn_reflns_point_group_measured_fraction_full 0.997
_diffrn_reflns_point_group_measured_fraction_max 0.994
_diffrn_reflns_theta_full 25.242
_diffrn_reflns_theta_max 25.999
_diffrn_reflns_theta_min 1.832
_exptl_absorpt_coefficient_mu 0.318
_exptl_absorpt_correction_T_max 0.7456
_exptl_absorpt_correction_T_min 0.6173
_exptl_absorpt_correction_type empirical
_exptl_absorpt_process_details 'SADABS Sheldrick 1996'
_exptl_crystal_colour yellow
_exptl_crystal_density_diffrn 1.154
_exptl_crystal_description block
_exptl_crystal_F_000 1312
_exptl_crystal_recrystallization_method 'Re-crystallisation from solvent: hexane'
_exptl_crystal_size_max 0.300
_exptl_crystal_size_mid 0.100
_exptl_crystal_size_min 0.100
_refine_diff_density_max 0.488
_refine_diff_density_min -0.500
_refine_diff_density_rms 0.051
_refine_ls_extinction_method none
_refine_ls_goodness_of_fit_ref 1.018
_refine_ls_hydrogen_treatment constr
_refine_ls_matrix_type full
_refine_ls_number_parameters 340
_refine_ls_number_reflns 6781
_refine_ls_number_restraints 0
_refine_ls_restrained_S_all 1.018
_refine_ls_R_factor_all 0.0332
_refine_ls_R_factor_gt 0.0304
_refine_ls_shift/su_max 0.000
_refine_ls_shift/su_mean 0.000
_refine_ls_structure_factor_coef Fsqd
_refine_ls_weighting_details 'w=1/[\s^2^(Fo^2^)+(0.0412P)^2^+2.3712P] where P=(Fo^2^+2Fc^2^)/3'
_refine_ls_weighting_scheme calc
_refine_ls_wR_factor_gt 0.0811
_refine_ls_wR_factor_ref 0.0839
_reflns_Friedel_coverage 0.000
_reflns_number_gt 6241
_reflns_number_total 6781
_reflns_threshold_expression 'I > 2\s(I)'
_cod_data_source_file c7dt02357j2.cif
_cod_data_source_block si366b
_cod_database_code 7043957
_shelx_space_group_comment
;
The symmetry employed for this shelxl refinement is uniquely defined
by the following loop, which should always be used as a source of
symmetry information in preference to the above space-group names.
They are only intended as comments.
;
_shelx_estimated_absorpt_t_min 0.911
_shelx_estimated_absorpt_t_max 0.969
_shelxl_version_number 2014-3

loop_
_space_group_symop_operation_xyz
'x, y, z'
'-x+1/2, y+1/2, -z+1/2'
'-x, -y, -z'
'x-1/2, -y-1/2, z-1/2'

loop_
_atom_site_label
_atom_site_type_symbol
_atom_site_fract_x
_atom_site_fract_y
_atom_site_fract_z
_atom_site_U_iso_or_equiv
_atom_site_adp_type
_atom_site_occupancy
_atom_site_site_symmetry_order
_atom_site_calc_flag
_atom_site_refinement_flags_posn
_atom_site_refinement_flags_adp
Si1 Si 0.30048(3) 0.11418(2) 0.19384(2) 0.01221(9) Uani 1 1 d . .
Si2 Si 0.18265(3) 0.15751(3) 0.27749(3) 0.01610(10) Uani 1 1 d . .
Si3 Si 0.33198(3) 0.20668(3) -0.00139(3) 0.01605(10) Uani 1 1 d . .
Si4 Si 0.21068(3) 0.04906(2) 0.01352(3) 0.01426(10) Uani 1 1 d . .
Si5 Si 0.48633(3) 0.17962(3) 0.29564(3) 0.01614(10) Uani 1 1 d . .
Si6 Si 0.44537(3) -0.00424(3) 0.29158(3) 0.01892(10) Uani 1 1 d . .
S1 S -0.03877(3) 0.12124(3) 0.26199(4) 0.03170(12) Uani 1 1 d . .
C1 C 0.06184(10) 0.17242(9) 0.22617(10) 0.0154(3) Uani 1 1 d . .
C2 C 0.03396(11) 0.22734(10) 0.16297(10) 0.0222(3) Uani 1 1 d . .
H1 H 0.0779 0.2625 0.1346 0.027 Uiso 1 1 calc R U
C3 C -0.06580(11) 0.22750(11) 0.14321(11) 0.0250(4) Uani 1 1 d . .
H2 H -0.0951 0.2619 0.1004 0.030 Uiso 1 1 calc R U
C4 C -0.11405(12) 0.17325(11) 0.19213(13) 0.0282(4) Uani 1 1 d . .
H3 H -0.1814 0.1649 0.1884 0.034 Uiso 1 1 calc R U
C5 C 0.31190(10) 0.11118(9) 0.06571(9) 0.0135(3) Uani 1 1 d . .
C6 C 0.40748(10) 0.06122(10) 0.06015(10) 0.0186(3) Uani 1 1 d . .
H4 H 0.3923 0.0042 0.0670 0.022 Uiso 1 1 calc R U
H5 H 0.4373 0.0689 0.0000 0.022 Uiso 1 1 calc R U
C7 C 0.47898(10) 0.08649(10) 0.13465(10) 0.0198(3) Uani 1 1 d . .
H6 H 0.5080 0.1381 0.1180 0.024 Uiso 1 1 calc R U
H7 H 0.5312 0.0468 0.1386 0.024 Uiso 1 1 calc R U
C8 C 0.42892(10) 0.09434(9) 0.23024(9) 0.0143(3) Uani 1 1 d . .
C9 C 0.24522(12) 0.28685(10) 0.02836(11) 0.0254(4) Uani 1 1 d . .
H8 H 0.2483 0.2972 0.0936 0.038 Uiso 1 1 calc R U
H9 H 0.1801 0.2702 0.0120 0.038 Uiso 1 1 calc R U
H10 H 0.2617 0.3353 -0.0048 0.038 Uiso 1 1 calc R U
C10 C 0.32402(12) 0.18561(11) -0.12590(10) 0.0249(4) Uani 1 1 d . .
H11 H 0.2611 0.1626 -0.1399 0.037 Uiso 1 1 calc R U
H12 H 0.3746 0.1481 -0.1430 0.037 Uiso 1 1 calc R U
H13 H 0.3322 0.2351 -0.1598 0.037 Uiso 1 1 calc R U
C11 C 0.45558(13) 0.24977(13) 0.00831(12) 0.0326(4) Uani 1 1 d . .
H14 H 0.4602 0.2972 -0.0298 0.049 Uiso 1 1 calc R U
H15 H 0.5029 0.2105 -0.0117 0.049 Uiso 1 1 calc R U
H16 H 0.4683 0.2641 0.0715 0.049 Uiso 1 1 calc R U
C12 C 0.25896(12) -0.00995(10) -0.08408(11) 0.0226(3) Uani 1 1 d . .
H17 H 0.3030 -0.0507 -0.0614 0.034 Uiso 1 1 calc R U
H18 H 0.2934 0.0254 -0.1255 0.034 Uiso 1 1 calc R U
H19 H 0.2057 -0.0354 -0.1163 0.034 Uiso 1 1 calc R U
C13 C 0.10576(11) 0.10838(10) -0.02812(11) 0.0236(3) Uani 1 1 d . .
H20 H 0.0610 0.0734 -0.0602 0.035 Uiso 1 1 calc R U
H21 H 0.1284 0.1498 -0.0694 0.035 Uiso 1 1 calc R U
H22 H 0.0731 0.1329 0.0234 0.035 Uiso 1 1 calc R U
C14 C 0.15926(12) -0.02616(10) 0.09313(11) 0.0229(3) Uani 1 1 d . .
H23 H 0.1200 0.0007 0.1388 0.034 Uiso 1 1 calc R U
H24 H 0.2116 -0.0549 0.1230 0.034 Uiso 1 1 calc R U
H25 H 0.1193 -0.0637 0.0592 0.034 Uiso 1 1 calc R U
C15 C 0.44053(12) 0.28037(10) 0.26339(12) 0.0255(4) Uani 1 1 d . .
H26 H 0.3702 0.2801 0.2641 0.038 Uiso 1 1 calc R U
H27 H 0.4632 0.2938 0.2025 0.038 Uiso 1 1 calc R U
H28 H 0.4643 0.3198 0.3067 0.038 Uiso 1 1 calc R U
C16 C 0.61904(11) 0.18084(11) 0.27260(12) 0.0281(4) Uani 1 1 d . .
H29 H 0.6489 0.2246 0.3060 0.042 Uiso 1 1 calc R U
H30 H 0.6300 0.1881 0.2076 0.042 Uiso 1 1 calc R U
H31 H 0.6474 0.1305 0.2921 0.042 Uiso 1 1 calc R U
C17 C 0.46924(12) 0.17052(10) 0.42074(10) 0.0233(3) Uani 1 1 d . .
H32 H 0.4906 0.2194 0.4504 0.035 Uiso 1 1 calc R U
H33 H 0.5070 0.1257 0.4435 0.035 Uiso 1 1 calc R U
H34 H 0.4012 0.1617 0.4339 0.035 Uiso 1 1 calc R U
C18 C 0.57483(12) -0.02151(11) 0.32058(11) 0.0272(4) Uani 1 1 d . .
H35 H 0.5946 0.0156 0.3681 0.041 Uiso 1 1 calc R U
H36 H 0.6144 -0.0132 0.2666 0.041 Uiso 1 1 calc R U
H37 H 0.5832 -0.0760 0.3422 0.041 Uiso 1 1 calc R U
C19 C 0.41020(17) -0.08827(11) 0.21570(16) 0.0440(5) Uani 1 1 d . .
H38 H 0.4228 -0.1387 0.2464 0.066 Uiso 1 1 calc R U
H39 H 0.4477 -0.0857 0.1597 0.066 Uiso 1 1 calc R U
H40 H 0.3417 -0.0843 0.2012 0.066 Uiso 1 1 calc R U
C20 C 0.37587(13) -0.01394(12) 0.39886(13) 0.0326(4) Uani 1 1 d . .
H41 H 0.3115 0.0083 0.3903 0.049 Uiso 1 1 calc R U
H42 H 0.4090 0.0148 0.4473 0.049 Uiso 1 1 calc R U
H43 H 0.3706 -0.0701 0.4152 0.049 Uiso 1 1 calc R U
C21 C 0.17430(10) 0.12985(9) 0.40112(9) 0.0146(3) Uani 1 1 d . .
C22 C 0.19862(10) 0.18698(9) 0.46747(10) 0.0153(3) Uani 1 1 d . .
C23 C 0.19477(10) 0.16709(9) 0.55905(10) 0.0172(3) Uani 1 1 d . .
H44 H 0.2133 0.2055 0.6028 0.021 Uiso 1 1 calc R U
C24 C 0.16472(10) 0.09293(10) 0.58800(10) 0.0187(3) Uani 1 1 d . .
C25 C 0.13824(11) 0.03756(10) 0.52290(10) 0.0186(3) Uani 1 1 d . .
H45 H 0.1165 -0.0132 0.5418 0.022 Uiso 1 1 calc R U
C26 C 0.14272(10) 0.05438(9) 0.43047(10) 0.0164(3) Uani 1 1 d . .
C27 C 0.22769(12) 0.27068(9) 0.44316(11) 0.0213(3) Uani 1 1 d . .
H46 H 0.2311 0.3029 0.4982 0.032 Uiso 1 1 calc R U
H47 H 0.1801 0.2935 0.4017 0.032 Uiso 1 1 calc R U
H48 H 0.2907 0.2699 0.4138 0.032 Uiso 1 1 calc R U
C28 C 0.16122(12) 0.07299(11) 0.68760(10) 0.0264(4) Uani 1 1 d . .
H49 H 0.0951 0.0780 0.7094 0.040 Uiso 1 1 calc R U
H50 H 0.2028 0.1095 0.7212 0.040 Uiso 1 1 calc R U
H51 H 0.1835 0.0184 0.6968 0.040 Uiso 1 1 calc R U
C29 C 0.11523(12) -0.01134(10) 0.36580(11) 0.0216(3) Uani 1 1 d . .
H52 H 0.1400 -0.0620 0.3885 0.032 Uiso 1 1 calc R U
H53 H 0.1427 -0.0005 0.3061 0.032 Uiso 1 1 calc R U
H54 H 0.0452 -0.0141 0.3609 0.032 Uiso 1 1 calc R U

loop_
_atom_site_aniso_label
_atom_site_aniso_U_11
_atom_site_aniso_U_22
_atom_site_aniso_U_33
_atom_site_aniso_U_23
_atom_site_aniso_U_13
_atom_site_aniso_U_12
Si1 0.00927(18) 0.0181(2) 0.00926(18) -0.00199(14) -0.00055(14) 0.00117(14)
Si2 0.01103(19) 0.0266(2) 0.01072(19) -0.00017(16) 0.00084(14) 0.00258(16)
Si3 0.0138(2) 0.0225(2) 0.01185(19) 0.00003(15) 0.00062(14) -0.00311(16)
Si4 0.01165(19) 0.0187(2) 0.01239(19) -0.00357(15) -0.00187(14) 0.00035(15)
Si5 0.01200(19) 0.0222(2) 0.01421(19) -0.00237(16) -0.00140(15) -0.00324(16)
Si6 0.0165(2) 0.0193(2) 0.0210(2) 0.00003(17) -0.00534(16) 0.00378(16)
S1 0.0139(2) 0.0273(2) 0.0539(3) 0.0119(2) 0.00171(18) -0.00230(16)
C1 0.0121(7) 0.0191(7) 0.0149(7) -0.0040(6) 0.0023(5) 0.0003(6)
C2 0.0165(7) 0.0329(9) 0.0173(7) 0.0037(7) 0.0022(6) 0.0023(6)
C3 0.0192(8) 0.0389(10) 0.0168(7) -0.0043(7) -0.0033(6) 0.0095(7)
C4 0.0136(7) 0.0314(10) 0.0396(10) -0.0115(8) -0.0049(7) 0.0026(7)
C5 0.0099(6) 0.0201(7) 0.0106(6) -0.0020(5) -0.0004(5) 0.0017(5)
C6 0.0126(7) 0.0303(9) 0.0128(7) -0.0053(6) -0.0010(5) 0.0060(6)
C7 0.0107(7) 0.0349(9) 0.0138(7) -0.0039(6) -0.0004(5) 0.0041(6)
C8 0.0099(6) 0.0207(8) 0.0121(7) -0.0015(6) -0.0016(5) 0.0015(5)
C9 0.0295(9) 0.0209(8) 0.0260(8) 0.0012(7) 0.0059(7) -0.0009(7)
C10 0.0284(9) 0.0324(9) 0.0139(7) 0.0029(7) 0.0000(6) -0.0005(7)
C11 0.0245(9) 0.0481(12) 0.0251(9) 0.0088(8) -0.0014(7) -0.0166(8)
C12 0.0231(8) 0.0263(9) 0.0184(7) -0.0081(6) -0.0009(6) 0.0011(7)
C13 0.0154(7) 0.0290(9) 0.0263(8) -0.0047(7) -0.0081(6) 0.0017(6)
C14 0.0208(8) 0.0255(9) 0.0225(8) -0.0022(7) -0.0005(6) -0.0075(6)
C15 0.0273(9) 0.0226(8) 0.0265(8) -0.0021(7) -0.0013(7) -0.0044(7)
C16 0.0154(8) 0.0387(10) 0.0303(9) -0.0038(8) 0.0003(6) -0.0069(7)
C17 0.0234(8) 0.0305(9) 0.0159(7) -0.0050(6) -0.0024(6) -0.0027(7)
C18 0.0217(8) 0.0372(10) 0.0228(8) 0.0038(7) -0.0026(6) 0.0111(7)
C19 0.0578(13) 0.0199(9) 0.0541(13) -0.0040(9) -0.0305(11) 0.0072(9)
C20 0.0235(9) 0.0336(10) 0.0408(10) 0.0192(8) 0.0064(8) 0.0045(7)
C21 0.0103(6) 0.0214(8) 0.0122(6) -0.0011(6) 0.0011(5) 0.0027(6)
C22 0.0103(6) 0.0198(8) 0.0157(7) -0.0011(6) 0.0003(5) 0.0030(5)
C23 0.0133(7) 0.0245(8) 0.0139(7) -0.0046(6) -0.0018(5) 0.0011(6)
C24 0.0130(7) 0.0295(9) 0.0136(7) 0.0015(6) -0.0011(5) 0.0008(6)
C25 0.0155(7) 0.0214(8) 0.0190(7) 0.0027(6) 0.0004(6) -0.0015(6)
C26 0.0117(7) 0.0216(8) 0.0160(7) -0.0014(6) -0.0001(5) 0.0021(6)
C27 0.0251(8) 0.0192(8) 0.0197(7) -0.0009(6) -0.0007(6) -0.0002(6)
C28 0.0269(8) 0.0390(10) 0.0132(7) 0.0039(7) -0.0019(6) -0.0058(7)
C29 0.0240(8) 0.0215(8) 0.0193(7) -0.0017(6) -0.0014(6) -0.0025(6)

loop_
_atom_type_symbol
_atom_type_description
_atom_type_scat_dispersion_real
_atom_type_scat_dispersion_imag
_atom_type_scat_source
C C 0.0033 0.0016 'International Tables Vol C Tables 4.2.6.8 and 6.1.1.4'
H H 0.0000 0.0000 'International Tables Vol C Tables 4.2.6.8 and 6.1.1.4'
Si Si 0.0817 0.0704 'International Tables Vol C Tables 4.2.6.8 and 6.1.1.4'
S S 0.1246 0.1234 'International Tables Vol C Tables 4.2.6.8 and 6.1.1.4'

loop_
_geom_angle_atom_site_label_1
_geom_angle_atom_site_label_2
_geom_angle_atom_site_label_3
_geom_angle
C8 Si1 C5 101.37(6)
C8 Si1 Si2 127.48(5)
C5 Si1 Si2 129.58(5)
C1 Si2 C21 111.72(6)
C1 Si2 Si1 119.66(5)
C21 Si2 Si1 120.83(5)
C9 Si3 C11 107.25(9)
C9 Si3 C10 109.31(8)
C11 Si3 C10 101.61(8)
C9 Si3 C5 113.11(7)
C11 Si3 C5 114.97(8)
C10 Si3 C5 109.90(7)
C14 Si4 C13 105.58(8)
C14 Si4 C12 105.15(8)
C13 Si4 C12 108.11(7)
C14 Si4 C5 113.52(7)
C13 Si4 C5 114.41(7)
C12 Si4 C5 109.53(7)
C17 Si5 C15 106.35(8)
C17 Si5 C16 107.85(8)
C15 Si5 C16 106.15(8)
C17 Si5 C8 112.64(7)
C15 Si5 C8 114.32(7)
C16 Si5 C8 109.15(7)
C20 Si6 C19 107.87(11)
C20 Si6 C18 107.00(8)
C19 Si6 C18 105.67(9)
C20 Si6 C8 114.71(7)
C19 Si6 C8 110.12(8)
C18 Si6 C8 111.02(7)
C4 S1 C1 93.20(8)
C2 C1 S1 108.45(11)
C2 C1 Si2 128.58(12)
S1 C1 Si2 122.71(9)
C1 C2 C3 114.69(15)
C4 C3 C2 112.19(15)
C3 C4 S1 111.46(12)
C6 C5 Si1 97.94(9)
C6 C5 Si3 107.36(10)
Si1 C5 Si3 120.44(8)
C6 C5 Si4 107.92(10)
Si1 C5 Si4 110.64(7)
Si3 C5 Si4 111.08(7)
C7 C6 C5 111.06(12)
C6 C7 C8 112.02(12)
C7 C8 Si1 100.29(9)
C7 C8 Si6 107.38(10)
Si1 C8 Si6 113.64(7)
C7 C8 Si5 109.29(10)
Si1 C8 Si5 113.90(8)
Si6 C8 Si5 111.49(7)
C22 C21 C26 118.29(13)
C22 C21 Si2 119.13(11)
C26 C21 Si2 122.56(11)
C23 C22 C21 119.92(14)
C23 C22 C27 117.74(13)
C21 C22 C27 122.33(13)
C24 C23 C22 121.87(14)
C23 C24 C25 118.18(14)
C23 C24 C28 120.77(14)
C25 C24 C28 121.05(15)
C24 C25 C26 121.88(15)
C25 C26 C21 119.81(14)
C25 C26 C29 117.23(14)
C21 C26 C29 122.95(13)

loop_
_geom_bond_atom_site_label_1
_geom_bond_atom_site_label_2
_geom_bond_distance
Si1 C8 1.8976(14)
Si1 C5 1.9011(14)
Si1 Si2 2.1826(6)
Si2 C1 1.8621(15)
Si2 C21 1.8893(15)
Si3 C9 1.8665(17)
Si3 C11 1.8745(17)
Si3 C10 1.8770(16)
Si3 C5 1.9120(15)
Si4 C14 1.8733(17)
Si4 C13 1.8743(16)
Si4 C12 1.8778(16)
Si4 C5 1.9176(15)
Si5 C17 1.8706(16)
Si5 C15 1.8760(18)
Si5 C16 1.8809(16)
Si5 C8 1.9077(15)
Si6 C20 1.8662(18)
Si6 C19 1.872(2)
Si6 C18 1.8760(17)
Si6 C8 1.9071(16)
S1 C4 1.7121(18)
S1 C1 1.7300(15)
C1 C2 1.371(2)
C2 C3 1.420(2)
C3 C4 1.347(3)
C5 C6 1.5781(19)
C6 C7 1.544(2)
C7 C8 1.5820(19)
C21 C22 1.415(2)
C21 C26 1.415(2)
C22 C23 1.395(2)
C22 C27 1.512(2)
C23 C24 1.387(2)
C24 C25 1.390(2)
C24 C28 1.511(2)
C25 C26 1.396(2)
C26 C29 1.512(2)

loop_
_geom_torsion_atom_site_label_1
_geom_torsion_atom_site_label_2
_geom_torsion_atom_site_label_3
_geom_torsion_atom_site_label_4
_geom_torsion
C4 S1 C1 C2 0.39(13)
C4 S1 C1 Si2 175.09(10)
C21 Si2 C1 C2 142.60(14)
Si1 Si2 C1 C2 -67.88(16)
C21 Si2 C1 S1 -30.96(12)
Si1 Si2 C1 S1 118.56(8)
S1 C1 C2 C3 -0.66(18)
Si2 C1 C2 C3 -174.95(12)
C1 C2 C3 C4 0.7(2)
C2 C3 C4 S1 -0.34(19)
C1 S1 C4 C3 -0.03(14)
Si1 C5 C6 C7 -39.58(14)
Si3 C5 C6 C7 85.84(13)
Si4 C5 C6 C7 -154.36(11)
C5 C6 C7 C8 46.16(18)
C6 C7 C8 Si1 -24.83(15)
C6 C7 C8 Si6 94.11(13)
C6 C7 C8 Si5 -144.82(11)
C5 Si1 C8 C7 0.56(11)
Si2 Si1 C8 C7 -166.16(8)
C5 Si1 C8 Si6 -113.70(8)
Si2 Si1 C8 Si6 79.58(9)
C5 Si1 C8 Si5 117.15(8)
Si2 Si1 C8 Si5 -49.57(10)
C1 Si2 C21 C22 -106.12(12)
Si1 Si2 C21 C22 104.76(11)
C1 Si2 C21 C26 72.59(13)
Si1 Si2 C21 C26 -76.52(13)
C26 C21 C22 C23 2.5(2)
Si2 C21 C22 C23 -178.69(11)
C26 C21 C22 C27 -176.45(13)
Si2 C21 C22 C27 2.31(19)
C21 C22 C23 C24 -2.0(2)
C27 C22 C23 C24 177.03(14)
C22 C23 C24 C25 0.2(2)
C22 C23 C24 C28 -179.99(14)
C23 C24 C25 C26 1.1(2)
C28 C24 C25 C26 -178.77(14)
C24 C25 C26 C21 -0.5(2)
C24 C25 C26 C29 178.03(14)
C22 C21 C26 C25 -1.3(2)
Si2 C21 C26 C25 179.93(11)
C22 C21 C26 C29 -179.74(13)
Si2 C21 C26 C29 1.5(2)
